data_7127668
loop_
_publ_author_name
'Nayak, Mithilesh Kumar'
'Suhr, Simon'
'Chrysochos, Nicolas'
'Rawat, Hemant'
'Schulzke, Carola'
'Chandrasekhar, Vadapalli'
'Sarkar, Biprajit'
'Jana, Anukul'

_publ_section_title
;
 Tethered CAAC-CAAC dimers: oxidation to persistent radical cations and
 bridging-unit dependent reactivity/stability of the dications.
;
_journal_issue 10
_journal_name_full 'Chemical communications (Cambridge, England)'
_journal_page_first 1210
_journal_page_last 1213
_journal_paper_doi 10.1039/d0cc07385g
_journal_volume 57
_journal_year 2021
_chemical_formula_moiety 'C18 H32 N2'
_chemical_formula_sum 'C18 H32 N2'
_chemical_formula_weight 276.45
_space_group_crystal_system monoclinic
_space_group_IT_number 14
_space_group_name_Hall '-P 2yn'
_space_group_name_H-M_alt 'P 1 21/n 1'
_atom_sites_solution_hydrogens geom
_atom_sites_solution_primary dual
_audit_creation_date 2020-05-25
_audit_creation_method
;
Olex2 1.2
(compiled 2018.05.29 svn.r3508 for OlexSys, GUI svn.r5506)
;
_audit_update_record
;
2020-05-25 deposited with the CCDC.	2020-12-18 downloaded from the CCDC.
;
_cell_angle_alpha 90
_cell_angle_beta 91.043(7)
_cell_angle_gamma 90
_cell_formula_units_Z 4
_cell_length_a 11.3706(9)
_cell_length_b 8.1457(4)
_cell_length_c 18.6134(11)
_cell_measurement_reflns_used 3612
_cell_measurement_temperature 240(2)
_cell_measurement_theta_max 26.1980
_cell_measurement_theta_min 3.6550
_cell_volume 1723.72(19)
_computing_cell_refinement 'CrysAlisPro 1.171.39.29d (Rigaku OD, 2017)'
_computing_data_collection 'CrysAlisPro 1.171.39.29d (Rigaku OD, 2017)'
_computing_data_reduction 'CrysAlisPro 1.171.39.29d (Rigaku OD, 2017)'
_computing_molecular_graphics 'Olex2 (Dolomanov et al., 2009)'
_computing_publication_material 'Olex2 (Dolomanov et al., 2009)'
_computing_structure_refinement 'ShelXL (Sheldrick, 2015)'
_computing_structure_solution 'ShelXT (Sheldrick, 2015)'
_diffrn_ambient_temperature 240.0
_diffrn_measured_fraction_theta_full 0.998
_diffrn_measured_fraction_theta_max 0.964
_diffrn_measurement_device_type 'XtaLAB AFC12 (RINC): Kappa single'
_diffrn_measurement_method '\w scans'
_diffrn_radiation_type MoK\a
_diffrn_radiation_wavelength 0.71073
_diffrn_reflns_av_R_equivalents 0.0628
_diffrn_reflns_av_unetI/netI 0.0537
_diffrn_reflns_Laue_measured_fraction_full 0.998
_diffrn_reflns_Laue_measured_fraction_max 0.964
_diffrn_reflns_limit_h_max 13
_diffrn_reflns_limit_h_min -11
_diffrn_reflns_limit_k_max 9
_diffrn_reflns_limit_k_min -9
_diffrn_reflns_limit_l_max 22
_diffrn_reflns_limit_l_min -22
_diffrn_reflns_number 12263
_diffrn_reflns_point_group_measured_fraction_full 0.998
_diffrn_reflns_point_group_measured_fraction_max 0.964
_diffrn_reflns_theta_full 25.027
_diffrn_reflns_theta_max 25.027
_diffrn_reflns_theta_min 2.500
_exptl_absorpt_coefficient_mu 0.062
_exptl_absorpt_correction_T_max 1.00000
_exptl_absorpt_correction_T_min 0.39321
_exptl_absorpt_correction_type multi-scan
_exptl_absorpt_process_details
;
CrysAlisPro 1.171.39.29d (Rigaku Oxford Diffraction, 2017)
Empirical absorption correction using spherical harmonics,
 implemented in SCALE3 ABSPACK scaling algorithm.
;
_exptl_crystal_colour colourless
_exptl_crystal_colour_primary colourless
_exptl_crystal_density_diffrn 1.065
_exptl_crystal_description block
_exptl_crystal_F_000 616
_exptl_crystal_size_max 0.19
_exptl_crystal_size_mid 0.17
_exptl_crystal_size_min 0.12
_refine_diff_density_max 0.228
_refine_diff_density_min -0.304
_refine_diff_density_rms 0.050
_refine_ls_extinction_method none
_refine_ls_goodness_of_fit_ref 1.045
_refine_ls_hydrogen_treatment constr
_refine_ls_matrix_type full
_refine_ls_number_parameters 219
_refine_ls_number_reflns 2958
_refine_ls_number_restraints 0
_refine_ls_restrained_S_all 1.045
_refine_ls_R_factor_all 0.0859
_refine_ls_R_factor_gt 0.0750
_refine_ls_shift/su_max 0.000
_refine_ls_shift/su_mean 0.000
_refine_ls_structure_factor_coef Fsqd
_refine_ls_weighting_details 'w=1/[\s^2^(Fo^2^)+(0.1181P)^2^+0.6942P] where P=(Fo^2^+2Fc^2^)/3'
_refine_ls_weighting_scheme calc
_refine_ls_wR_factor_gt 0.2041
_refine_ls_wR_factor_ref 0.2127
_reflns_Friedel_coverage 0.000
_reflns_number_gt 2445
_reflns_number_total 2958
_reflns_threshold_expression 'I > 2\s(I)'
_cod_data_source_file d0cc07385g2.cif
_cod_data_source_block aj1150
_cod_depositor_comments 'Adding full bibliography for 7127659--7127670.cif.'
_cod_database_code 7127668
_shelx_shelxl_version_number 2017/1
_shelx_space_group_comment
;
The symmetry employed for this shelxl refinement is uniquely defined
by the following loop, which should always be used as a source of
symmetry information in preference to the above space-group names.
They are only intended as comments.
;
_shelx_estimated_absorpt_t_max 0.993
_shelx_estimated_absorpt_t_min 0.988
_olex2_refinement_description
;
1. Twinned data refinement
 Scales: 0.9507(14)
 0.0493(14)
2. Fixed Uiso
 At 1.2 times of:
  All C(H,H) groups
 At 1.5 times of:
  All C(H,H,H) groups
3. Others
 Sof(C3')=Sof(H3'A)=Sof(H3'B)=Sof(C4')=Sof(H4'A)=Sof(H4'B)=1-FVAR(1)
 Sof(C3)=Sof(H3A)=Sof(H3B)=Sof(C4)=Sof(H4A)=Sof(H4B)=FVAR(1)
 Sof(C13')=Sof(H13C)=Sof(H13D)=1-FVAR(2)
 Sof(C13)=Sof(H13A)=Sof(H13B)=FVAR(2)
4.a Secondary CH2 refined with riding coordinates:
 C3(H3A,H3B), C4(H4A,H4B), C3'(H3'A,H3'B), C4'(H4'A,H4'B), C6(H6A,H6B),
 C13(H13A,H13B), C13'(H13C,H13D)
4.b Idealised Me refined as rotating group:
 C8(H8A,H8B,H8C), C9(H9A,H9B,H9C), C10(H10A,H10B,H10C), C11(H11A,H11B,H11C),
 C15(H15A,H15B,H15C), C16(H16A,H16B,H16C), C17(H17A,H17B,H17C), C18(H18A,H18B,
 H18C)
;
_olex2_submission_special_instructions 'No special instructions were received'

loop_
_space_group_symop_operation_xyz
'x, y, z'
'-x+1/2, y+1/2, -z+1/2'
'-x, -y, -z'
'x-1/2, -y-1/2, z-1/2'

loop_
_atom_site_label
_atom_site_type_symbol
_atom_site_fract_x
_atom_site_fract_y
_atom_site_fract_z
_atom_site_U_iso_or_equiv
_atom_site_adp_type
_atom_site_occupancy
_atom_site_site_symmetry_order
_atom_site_calc_flag
_atom_site_refinement_flags_posn
_atom_site_refinement_flags_adp
_atom_site_refinement_flags_occupancy
_atom_site_disorder_assembly
_atom_site_disorder_group
N1 N 0.39462(18) 0.2738(2) 0.67354(10) 0.0436(5) Uani 1 1 d . . . . .
N2 N 0.36884(17) 0.2776(2) 0.82101(10) 0.0417(5) Uani 1 1 d . . . . .
C1 C 0.47914(19) 0.3568(2) 0.71809(12) 0.0355(5) Uani 1 1 d . . . . .
C2 C 0.46709(19) 0.3546(2) 0.78948(12) 0.0353(5) Uani 1 1 d . . . . .
C3 C 0.2831(5) 0.1956(7) 0.7749(2) 0.0421(12) Uani 0.771(14) 1 d . . P A 1
H3A H 0.220592 0.272848 0.760964 0.050 Uiso 0.771(14) 1 calc R . P A 1
H3B H 0.247261 0.104389 0.800925 0.050 Uiso 0.771(14) 1 calc R . P A 1
C4 C 0.3419(5) 0.1314(6) 0.70854(19) 0.0428(13) Uani 0.771(14) 1 d . . P A 1
H4A H 0.402544 0.050771 0.721627 0.051 Uiso 0.771(14) 1 calc R . P A 1
H4B H 0.284104 0.078821 0.676337 0.051 Uiso 0.771(14) 1 calc R . P A 1
C3' C 0.3285(19) 0.130(2) 0.7752(8) 0.051(4) Uani 0.229(14) 1 d . . P A 2
H3'A H 0.393603 0.052995 0.767685 0.061 Uiso 0.229(14) 1 calc R . P A 2
H3'B H 0.263965 0.070795 0.798172 0.061 Uiso 0.229(14) 1 calc R . P A 2
C4' C 0.2900(19) 0.202(3) 0.7087(8) 0.057(5) Uani 0.229(14) 1 d . . P A 2
H4'A H 0.231708 0.288097 0.717728 0.068 Uiso 0.229(14) 1 calc R . P A 2
H4'B H 0.253553 0.118844 0.677556 0.068 Uiso 0.229(14) 1 calc R . P A 2
C5 C 0.4430(3) 0.2410(3) 0.60281(13) 0.0540(7) Uani 1 1 d . . . . .
C6 C 0.5138(3) 0.3981(4) 0.59361(15) 0.0667(8) Uani 1 1 d . . . . .
H6A H 0.463337 0.485731 0.574325 0.080 Uiso 1 1 calc R . . . .
H6B H 0.578125 0.379793 0.560174 0.080 Uiso 1 1 calc R . . . .
C7 C 0.5634(2) 0.4466(3) 0.66788(14) 0.0487(6) Uani 1 1 d . . . . .
C8 C 0.5553(4) 0.6334(3) 0.6748(2) 0.0795(10) Uani 1 1 d . . . . .
H8A H 0.473751 0.667224 0.669738 0.119 Uiso 1 1 calc GR . . . .
H8B H 0.601093 0.684554 0.637462 0.119 Uiso 1 1 calc GR . . . .
H8C H 0.585849 0.666799 0.721525 0.119 Uiso 1 1 calc GR . . . .
C9 C 0.6921(3) 0.3964(6) 0.6742(2) 0.0958(13) Uani 1 1 d . . . . .
H9A H 0.733672 0.434849 0.632342 0.144 Uiso 1 1 calc GR . . . .
H9B H 0.697698 0.277792 0.677054 0.144 Uiso 1 1 calc GR . . . .
H9C H 0.727042 0.444746 0.717161 0.144 Uiso 1 1 calc GR . . . .
C10 C 0.5182(4) 0.0865(4) 0.5998(2) 0.0889(12) Uani 1 1 d . . . . .
H10A H 0.576689 0.088960 0.638392 0.133 Uiso 1 1 calc GR . . . .
H10B H 0.557259 0.081428 0.553972 0.133 Uiso 1 1 calc GR . . . .
H10C H 0.468536 -0.009428 0.605182 0.133 Uiso 1 1 calc GR . . . .
C11 C 0.3450(3) 0.2286(4) 0.54621(15) 0.0709(9) Uani 1 1 d . . . . .
H11A H 0.296975 0.132949 0.555780 0.106 Uiso 1 1 calc GR . . . .
H11B H 0.379021 0.218539 0.499005 0.106 Uiso 1 1 calc GR . . . .
H11C H 0.296560 0.326551 0.547797 0.106 Uiso 1 1 calc GR . . . .
C12 C 0.4004(3) 0.2124(3) 0.89219(14) 0.0538(7) Uani 1 1 d . . . . .
C13 C 0.4750(11) 0.3622(19) 0.9193(5) 0.058(2) Uani 0.56(3) 1 d . . P B 1
H13A H 0.424150 0.445893 0.940282 0.070 Uiso 0.56(3) 1 calc R . P B 1
H13B H 0.533068 0.327293 0.955694 0.070 Uiso 0.56(3) 1 calc R . P B 1
C13' C 0.513(2) 0.303(2) 0.9117(8) 0.069(4) Uani 0.44(3) 1 d . . P B 2
H13C H 0.578849 0.225390 0.915409 0.083 Uiso 0.44(3) 1 calc R . P B 2
H13D H 0.505216 0.358045 0.958169 0.083 Uiso 0.44(3) 1 calc R . P B 2
C14 C 0.5370(2) 0.4310(3) 0.85241(13) 0.0476(6) Uani 1 1 d . . . . .
C15 C 0.6683(3) 0.4200(6) 0.8498(2) 0.1033(15) Uani 1 1 d . . . . .
H15A H 0.696014 0.481725 0.808877 0.155 Uiso 1 1 calc GR . . . .
H15B H 0.691510 0.305981 0.845149 0.155 Uiso 1 1 calc GR . . . .
H15C H 0.702364 0.465236 0.893652 0.155 Uiso 1 1 calc GR . . . .
C16 C 0.5045(5) 0.6097(4) 0.8617(2) 0.1027(14) Uani 1 1 d . . . . .
H16A H 0.527842 0.671154 0.819661 0.154 Uiso 1 1 calc GR . . . .
H16B H 0.544678 0.653393 0.903967 0.154 Uiso 1 1 calc GR . . . .
H16C H 0.420169 0.619165 0.867448 0.154 Uiso 1 1 calc GR . . . .
C17 C 0.2949(4) 0.2103(4) 0.94016(18) 0.0843(11) Uani 1 1 d . . . . .
H17A H 0.262455 0.320128 0.943394 0.126 Uiso 1 1 calc GR . . . .
H17B H 0.318541 0.172786 0.987730 0.126 Uiso 1 1 calc GR . . . .
H17C H 0.235796 0.136573 0.920201 0.126 Uiso 1 1 calc GR . . . .
C18 C 0.4511(4) 0.0393(5) 0.8867(2) 0.0985(13) Uani 1 1 d . . . . .
H18A H 0.390115 -0.035497 0.870009 0.148 Uiso 1 1 calc GR . . . .
H18B H 0.480076 0.004367 0.933608 0.148 Uiso 1 1 calc GR . . . .
H18C H 0.515229 0.039123 0.853069 0.148 Uiso 1 1 calc GR . . . .

loop_
_atom_site_aniso_label
_atom_site_aniso_U_11
_atom_site_aniso_U_22
_atom_site_aniso_U_33
_atom_site_aniso_U_23
_atom_site_aniso_U_13
_atom_site_aniso_U_12
N1 0.0524(11) 0.0390(10) 0.0393(10) -0.0028(8) -0.0001(9) -0.0069(8)
N2 0.0471(11) 0.0367(10) 0.0413(10) -0.0008(8) 0.0030(9) -0.0106(8)
C1 0.0390(11) 0.0207(9) 0.0469(12) 0.0023(8) -0.0005(9) 0.0015(8)
C2 0.0389(11) 0.0205(9) 0.0466(13) -0.0015(8) 0.0000(10) -0.0026(8)
C3 0.043(2) 0.036(2) 0.048(2) -0.0003(16) 0.0017(17) -0.0101(18)
C4 0.051(3) 0.030(2) 0.048(2) -0.0071(14) -0.0012(17) -0.0110(18)
C3' 0.047(9) 0.030(8) 0.076(10) -0.005(6) -0.001(7) -0.011(6)
C4' 0.057(9) 0.045(9) 0.069(10) -0.023(7) 0.000(7) -0.009(8)
C5 0.0733(18) 0.0454(14) 0.0433(14) -0.0075(10) 0.0011(13) 0.0135(12)
C6 0.080(2) 0.0679(18) 0.0532(16) 0.0071(13) 0.0181(15) -0.0006(15)
C7 0.0485(14) 0.0420(13) 0.0558(14) 0.0079(11) 0.0088(11) -0.0020(10)
C8 0.107(3) 0.0421(15) 0.090(2) 0.0161(15) 0.023(2) -0.0188(16)
C9 0.0506(18) 0.135(4) 0.102(3) 0.034(2) 0.0172(18) -0.001(2)
C10 0.106(3) 0.065(2) 0.095(3) -0.0215(18) -0.005(2) 0.033(2)
C11 0.099(2) 0.0653(19) 0.0479(16) -0.0090(13) -0.0104(16) 0.0101(16)
C12 0.0743(17) 0.0420(14) 0.0452(14) 0.0072(10) 0.0015(13) -0.0046(12)
C13 0.073(5) 0.058(6) 0.043(3) -0.012(3) -0.004(3) -0.007(4)
C13' 0.112(11) 0.051(7) 0.043(5) -0.002(5) -0.013(6) -0.012(6)
C14 0.0509(14) 0.0414(13) 0.0501(14) -0.0059(10) -0.0076(11) -0.0072(10)
C15 0.059(2) 0.155(4) 0.095(3) -0.038(3) -0.0243(19) 0.001(2)
C16 0.160(4) 0.059(2) 0.087(2) -0.0381(18) -0.030(3) 0.001(2)
C17 0.117(3) 0.077(2) 0.0601(19) 0.0053(16) 0.028(2) -0.008(2)
C18 0.135(4) 0.070(2) 0.090(2) 0.0248(18) 0.008(2) 0.034(2)

loop_
_atom_type_symbol
_atom_type_description
_atom_type_scat_dispersion_real
_atom_type_scat_dispersion_imag
_atom_type_scat_source
C C 0.0033 0.0016 'International Tables Vol C Tables 4.2.6.8 and 6.1.1.4'
H H 0.0000 0.0000 'International Tables Vol C Tables 4.2.6.8 and 6.1.1.4'
N N 0.0061 0.0033 'International Tables Vol C Tables 4.2.6.8 and 6.1.1.4'

loop_
_geom_angle_atom_site_label_1
_geom_angle_atom_site_label_2
_geom_angle_atom_site_label_3
_geom_angle
_geom_angle_site_symmetry_1
_geom_angle_site_symmetry_3
_geom_angle_publ_flag
C1 N1 C4 113.2(2) . . ?
C1 N1 C4' 117.7(5) . . ?
C1 N1 C5 110.5(2) . . ?
C5 N1 C4 114.8(3) . . ?
C5 N1 C4' 129.9(6) . . ?
C2 N2 C3 119.0(2) . . ?
C2 N2 C3' 110.2(6) . . ?
C2 N2 C12 110.62(19) . . ?
C3 N2 C12 121.3(2) . . ?
C12 N2 C3' 106.3(8) . . ?
N1 C1 C7 107.01(19) . . ?
C2 C1 N1 119.3(2) . . ?
C2 C1 C7 133.4(2) . . ?
N2 C2 C14 105.34(19) . . ?
C1 C2 N2 120.9(2) . . ?
C1 C2 C14 133.7(2) . . ?
N2 C3 H3A 109.7 . . ?
N2 C3 H3B 109.7 . . ?
N2 C3 C4 109.9(4) . . ?
H3A C3 H3B 108.2 . . ?
C4 C3 H3A 109.7 . . ?
C4 C3 H3B 109.7 . . ?
N1 C4 C3 106.3(4) . . ?
N1 C4 H4A 110.5 . . ?
N1 C4 H4B 110.5 . . ?
C3 C4 H4A 110.5 . . ?
C3 C4 H4B 110.5 . . ?
H4A C4 H4B 108.7 . . ?
N2 C3' H3'A 111.0 . . ?
N2 C3' H3'B 111.0 . . ?
H3'A C3' H3'B 109.0 . . ?
C4' C3' N2 103.7(16) . . ?
C4' C3' H3'A 111.0 . . ?
C4' C3' H3'B 111.0 . . ?
N1 C4' H4'A 110.1 . . ?
N1 C4' H4'B 110.1 . . ?
C3' C4' N1 107.9(18) . . ?
C3' C4' H4'A 110.1 . . ?
C3' C4' H4'B 110.1 . . ?
H4'A C4' H4'B 108.4 . . ?
N1 C5 C6 99.0(2) . . ?
N1 C5 C10 113.9(2) . . ?
N1 C5 C11 110.7(2) . . ?
C10 C5 C6 113.1(3) . . ?
C11 C5 C6 111.1(2) . . ?
C11 C5 C10 108.9(2) . . ?
C5 C6 H6A 110.2 . . ?
C5 C6 H6B 110.2 . . ?
C5 C6 C7 107.5(2) . . ?
H6A C6 H6B 108.5 . . ?
C7 C6 H6A 110.2 . . ?
C7 C6 H6B 110.2 . . ?
C6 C7 C1 101.7(2) . . ?
C8 C7 C1 112.5(2) . . ?
C8 C7 C6 108.1(2) . . ?
C9 C7 C1 115.8(2) . . ?
C9 C7 C6 109.7(3) . . ?
C9 C7 C8 108.6(3) . . ?
C7 C8 H8A 109.5 . . ?
C7 C8 H8B 109.5 . . ?
C7 C8 H8C 109.5 . . ?
H8A C8 H8B 109.5 . . ?
H8A C8 H8C 109.5 . . ?
H8B C8 H8C 109.5 . . ?
C7 C9 H9A 109.5 . . ?
C7 C9 H9B 109.5 . . ?
C7 C9 H9C 109.5 . . ?
H9A C9 H9B 109.5 . . ?
H9A C9 H9C 109.5 . . ?
H9B C9 H9C 109.5 . . ?
C5 C10 H10A 109.5 . . ?
C5 C10 H10B 109.5 . . ?
C5 C10 H10C 109.5 . . ?
H10A C10 H10B 109.5 . . ?
H10A C10 H10C 109.5 . . ?
H10B C10 H10C 109.5 . . ?
C5 C11 H11A 109.5 . . ?
C5 C11 H11B 109.5 . . ?
C5 C11 H11C 109.5 . . ?
H11A C11 H11B 109.5 . . ?
H11A C11 H11C 109.5 . . ?
H11B C11 H11C 109.5 . . ?
N2 C12 C13 97.5(5) . . ?
N2 C12 C13' 103.4(5) . . ?
N2 C12 C17 110.8(3) . . ?
N2 C12 C18 111.1(2) . . ?
C13' C12 C18 98.5(9) . . ?
C17 C12 C13 104.5(5) . . ?
C17 C12 C13' 122.8(9) . . ?
C17 C12 C18 109.5(3) . . ?
C18 C12 C13 122.6(6) . . ?
C12 C13 H13A 110.5 . . ?
C12 C13 H13B 110.5 . . ?
H13A C13 H13B 108.7 . . ?
C14 C13 C12 106.0(5) . . ?
C14 C13 H13A 110.5 . . ?
C14 C13 H13B 110.5 . . ?
C12 C13' H13C 110.0 . . ?
C12 C13' H13D 110.0 . . ?
C12 C13' C14 108.4(8) . . ?
H13C C13' H13D 108.4 . . ?
C14 C13' H13C 110.0 . . ?
C14 C13' H13D 110.0 . . ?
C2 C14 C13 103.3(4) . . ?
C2 C14 C13' 100.1(5) . . ?
C15 C14 C2 117.0(2) . . ?
C15 C14 C13 118.3(6) . . ?
C15 C14 C13' 99.9(9) . . ?
C15 C14 C16 107.9(3) . . ?
C16 C14 C2 110.7(2) . . ?
C16 C14 C13 98.1(6) . . ?
C16 C14 C13' 121.4(10) . . ?
C14 C15 H15A 109.5 . . ?
C14 C15 H15B 109.5 . . ?
C14 C15 H15C 109.5 . . ?
H15A C15 H15B 109.5 . . ?
H15A C15 H15C 109.5 . . ?
H15B C15 H15C 109.5 . . ?
C14 C16 H16A 109.5 . . ?
C14 C16 H16B 109.5 . . ?
C14 C16 H16C 109.5 . . ?
H16A C16 H16B 109.5 . . ?
H16A C16 H16C 109.5 . . ?
H16B C16 H16C 109.5 . . ?
C12 C17 H17A 109.5 . . ?
C12 C17 H17B 109.5 . . ?
C12 C17 H17C 109.5 . . ?
H17A C17 H17B 109.5 . . ?
H17A C17 H17C 109.5 . . ?
H17B C17 H17C 109.5 . . ?
C12 C18 H18A 109.5 . . ?
C12 C18 H18B 109.5 . . ?
C12 C18 H18C 109.5 . . ?
H18A C18 H18B 109.5 . . ?
H18A C18 H18C 109.5 . . ?
H18B C18 H18C 109.5 . . ?

loop_
_geom_bond_atom_site_label_1
_geom_bond_atom_site_label_2
_geom_bond_distance
_geom_bond_site_symmetry_2
_geom_bond_publ_flag
N1 C1 1.428(3) . ?
N1 C4 1.464(4) . ?
N1 C4' 1.488(15) . ?
N1 C5 1.461(3) . ?
N2 C2 1.417(3) . ?
N2 C3 1.451(4) . ?
N2 C3' 1.542(14) . ?
N2 C12 1.466(3) . ?
C1 C2 1.338(3) . ?
C1 C7 1.536(3) . ?
C2 C14 1.536(3) . ?
C3 H3A 0.9800 . ?
C3 H3B 0.9800 . ?
C3 C4 1.508(9) . ?
C4 H4A 0.9800 . ?
C4 H4B 0.9800 . ?
C3' H3'A 0.9800 . ?
C3' H3'B 0.9800 . ?
C3' C4' 1.43(3) . ?
C4' H4'A 0.9800 . ?
C4' H4'B 0.9800 . ?
C5 C6 1.524(4) . ?
C5 C10 1.523(4) . ?
C5 C11 1.523(4) . ?
C6 H6A 0.9800 . ?
C6 H6B 0.9800 . ?
C6 C7 1.535(4) . ?
C7 C8 1.530(4) . ?
C7 C9 1.522(4) . ?
C8 H8A 0.9700 . ?
C8 H8B 0.9700 . ?
C8 H8C 0.9700 . ?
C9 H9A 0.9700 . ?
C9 H9B 0.9700 . ?
C9 H9C 0.9700 . ?
C10 H10A 0.9700 . ?
C10 H10B 0.9700 . ?
C10 H10C 0.9700 . ?
C11 H11A 0.9700 . ?
C11 H11B 0.9700 . ?
C11 H11C 0.9700 . ?
C12 C13 1.564(11) . ?
C12 C13' 1.517(16) . ?
C12 C17 1.509(5) . ?
C12 C18 1.527(4) . ?
C13 H13A 0.9800 . ?
C13 H13B 0.9800 . ?
C13 C14 1.546(10) . ?
C13' H13C 0.9800 . ?
C13' H13D 0.9800 . ?
C13' C14 1.545(12) . ?
C14 C15 1.497(4) . ?
C14 C16 1.513(4) . ?
C15 H15A 0.9700 . ?
C15 H15B 0.9700 . ?
C15 H15C 0.9700 . ?
C16 H16A 0.9700 . ?
C16 H16B 0.9700 . ?
C16 H16C 0.9700 . ?
C17 H17A 0.9700 . ?
C17 H17B 0.9700 . ?
C17 H17C 0.9700 . ?
C18 H18A 0.9700 . ?
C18 H18B 0.9700 . ?
C18 H18C 0.9700 . ?

loop_
_twin_individual_id
_twin_individual_mass_fraction_refined
1 0.9507(14)
2 0.0493(14)
